data_7133742
loop_
_publ_author_name
'Jena, Rohan'
'Rahimi, Faruk Ahamed'
'Nath Das, Tarak'
'Mondal, Soumya Kanti'
'Chauhan, Jatin'
'Maji, Tapas Kumar'

_publ_section_title
;
 Modulating photophysical properties in a flexible porous host by
 regulating guest-assisted charge transfer interactions.
;
_journal_issue 86
_journal_name_full 'Chemical communications (Cambridge, England)'
_journal_page_first 12581
_journal_page_last 12584
_journal_paper_doi 10.1039/d4cc03630a
_journal_volume 60
_journal_year 2024
_chemical_formula_sum 'C37 H24 N2 O4 Zn'
_chemical_formula_weight 625.95
_space_group_crystal_system orthorhombic
_space_group_IT_number 29
_space_group_name_Hall 'P 2c -2ac'
_space_group_name_H-M_alt 'P c a 21'
_atom_sites_solution_hydrogens geom
_audit_creation_method SHELXL-2018/3
_audit_update_record
;
2024-07-13 deposited with the CCDC.	2024-09-20 downloaded from the CCDC.
;
_cell_angle_alpha 90
_cell_angle_beta 90
_cell_angle_gamma 90
_cell_formula_units_Z 4
_cell_length_a 19.745(2)
_cell_length_b 7.9099(9)
_cell_length_c 17.683(2)
_cell_measurement_reflns_used 9991
_cell_measurement_temperature 298(2)
_cell_measurement_theta_max 24.32
_cell_measurement_theta_min 2.30
_cell_volume 2761.7(5)
_computing_structure_refinement 'SHELXL-2018/3 (Sheldrick, 2018)'
_computing_structure_solution 'SHELXT 2018/2 (Sheldrick, 2018)'
_diffrn_ambient_temperature 298(2)
_diffrn_measured_fraction_theta_full 1.000
_diffrn_measured_fraction_theta_max 1.000
_diffrn_measurement_device_type 'Bruker APEX-II CCD'
_diffrn_measurement_method '\f and \w scans'
_diffrn_radiation_type MoK\a
_diffrn_radiation_wavelength 0.71073
_diffrn_reflns_av_R_equivalents 0.1112
_diffrn_reflns_av_unetI/netI 0.0278
_diffrn_reflns_Laue_measured_fraction_full 1.000
_diffrn_reflns_Laue_measured_fraction_max 1.000
_diffrn_reflns_limit_h_max 24
_diffrn_reflns_limit_h_min -24
_diffrn_reflns_limit_k_max 9
_diffrn_reflns_limit_k_min -9
_diffrn_reflns_limit_l_max 21
_diffrn_reflns_limit_l_min -21
_diffrn_reflns_number 162932
_diffrn_reflns_point_group_measured_fraction_full 1.000
_diffrn_reflns_point_group_measured_fraction_max 1.000
_diffrn_reflns_theta_full 25.999
_diffrn_reflns_theta_max 25.999
_diffrn_reflns_theta_min 2.063
_diffrn_source Mo
_exptl_absorpt_coefficient_mu 0.937
_exptl_crystal_colour Yellow
_exptl_crystal_density_diffrn 1.505
_exptl_crystal_description Clear
_exptl_crystal_F_000 1288
_exptl_crystal_size_max 0.287
_exptl_crystal_size_mid 0.241
_exptl_crystal_size_min 0.158
_refine_diff_density_max 0.208
_refine_diff_density_min -0.238
_refine_diff_density_rms 0.046
_refine_ls_abs_structure_details
;
 Flack x determined using 2096 quotients [(I+)-(I-)]/[(I+)+(I-)]
 (Parsons, Flack and Wagner, Acta Cryst. B69 (2013) 249-259).
;
_refine_ls_abs_structure_Flack 0.485(6)
_refine_ls_extinction_coef 0.0022(5)
_refine_ls_extinction_expression Fc^*^=kFc[1+0.001xFc^2^\l^3^/sin(2\q)]^-1/4^
_refine_ls_extinction_method 'SHELXL-2018/3 (Sheldrick 2018)'
_refine_ls_goodness_of_fit_ref 1.049
_refine_ls_hydrogen_treatment constr
_refine_ls_matrix_type full
_refine_ls_number_parameters 398
_refine_ls_number_reflns 5418
_refine_ls_number_restraints 1
_refine_ls_restrained_S_all 1.049
_refine_ls_R_factor_all 0.0429
_refine_ls_R_factor_gt 0.0348
_refine_ls_shift/su_max 0.001
_refine_ls_shift/su_mean 0.000
_refine_ls_structure_factor_coef Fsqd
_refine_ls_weighting_details 'w=1/[\s^2^(Fo^2^)+(0.0488P)^2^+1.0850P] where P=(Fo^2^+2Fc^2^)/3'
_refine_ls_weighting_scheme calc
_refine_ls_wR_factor_gt 0.0880
_refine_ls_wR_factor_ref 0.0927
_reflns_Friedel_coverage 0.932
_reflns_Friedel_fraction_full 1.000
_reflns_Friedel_fraction_max 1.000
_reflns_number_gt 4777
_reflns_number_total 5418
_reflns_threshold_expression 'I > 2\s(I)'
_cod_data_source_file d4cc03630a2.cif
_cod_data_source_block 1_FLU
_cod_depositor_comments 'Adding full bibliography for 7133742--7133745.cif.'
_cod_database_code 7133742
_shelx_shelxl_version_number 2018/3
_shelx_space_group_comment
;
The symmetry employed for this shelxl refinement is uniquely defined
by the following loop, which should always be used as a source of
symmetry information in preference to the above space-group names.
They are only intended as comments.
;

loop_
_space_group_symop_operation_xyz
'x, y, z'
'-x, -y, z+1/2'
'-x+1/2, y, z+1/2'
'x+1/2, -y, z'

loop_
_atom_site_label
_atom_site_type_symbol
_atom_site_fract_x
_atom_site_fract_y
_atom_site_fract_z
_atom_site_U_iso_or_equiv
_atom_site_adp_type
_atom_site_occupancy
_atom_site_site_symmetry_order
_atom_site_calc_flag
_atom_site_refinement_flags_posn
_atom_site_refinement_flags_adp
_atom_site_refinement_flags_occupancy
_atom_site_disorder_assembly
_atom_site_disorder_group
Zn1 Zn 0.39468(2) 0.11788(6) 0.64083(5) 0.03909(16) Uani 1 1 d . . . . .
O1 O 0.34851(16) 0.3186(4) 0.60297(19) 0.0465(8) Uani 1 1 d . . . . .
O2 O 0.3177(2) 0.1326(5) 0.5165(3) 0.0628(13) Uani 1 1 d . . . . .
O3 O 0.1644(3) 1.0924(5) 0.2734(3) 0.0701(14) Uani 1 1 d . . . . .
O4 O 0.14770(19) 0.9128(4) 0.1794(2) 0.0532(9) Uani 1 1 d . . . . .
N1 N 0.4790(2) 0.2037(5) 0.7010(2) 0.0414(9) Uani 1 1 d . . . . .
N2 N 0.47256(19) 0.0345(5) 0.5694(2) 0.0410(9) Uani 1 1 d . . . . .
C1 C 0.4824(3) 0.2891(7) 0.7648(3) 0.0527(13) Uani 1 1 d . . . . .
H1 H 0.442253 0.317538 0.789171 0.063 Uiso 1 1 calc R U . . .
C2 C 0.5435(4) 0.3390(8) 0.7977(4) 0.0681(19) Uani 1 1 d . . . . .
H2 H 0.543671 0.400534 0.842473 0.082 Uiso 1 1 calc R U . . .
C3 C 0.6025(3) 0.2971(8) 0.7638(4) 0.0693(19) Uani 1 1 d . . . . .
H3 H 0.643394 0.329435 0.785453 0.083 Uiso 1 1 calc R U . . .
C4 C 0.6022(3) 0.2058(7) 0.6966(4) 0.0549(14) Uani 1 1 d . . . . .
C5 C 0.6619(3) 0.1569(8) 0.6547(6) 0.072(2) Uani 1 1 d . . . . .
H5 H 0.704334 0.185454 0.673600 0.086 Uiso 1 1 calc R U . . .
C6 C 0.6578(3) 0.0719(9) 0.5897(4) 0.0703(19) Uani 1 1 d . . . . .
H6 H 0.697384 0.041398 0.564687 0.084 Uiso 1 1 calc R U . . .
C7 C 0.5947(3) 0.0274(7) 0.5581(3) 0.0550(14) Uani 1 1 d . . . . .
C8 C 0.5868(4) -0.0582(8) 0.4891(4) 0.0715(19) Uani 1 1 d . . . . .
H8 H 0.624730 -0.089137 0.461272 0.086 Uiso 1 1 calc R U . . .
C9 C 0.5250(4) -0.0956(9) 0.4634(4) 0.071(2) Uani 1 1 d . . . . .
H9 H 0.520088 -0.153587 0.417940 0.086 Uiso 1 1 calc R U . . .
C10 C 0.4679(3) -0.0479(7) 0.5045(3) 0.0563(14) Uani 1 1 d . . . . .
H10 H 0.425197 -0.074788 0.485753 0.068 Uiso 1 1 calc R U . . .
C11 C 0.5350(3) 0.0725(7) 0.5963(3) 0.0436(12) Uani 1 1 d . . . . .
C12 C 0.5387(2) 0.1634(7) 0.6667(3) 0.0410(12) Uani 1 1 d . . . . .
C13 C 0.3218(2) 0.2801(6) 0.5400(3) 0.0400(10) Uani 1 1 d . . . . .
C14 C 0.2966(2) 0.4250(6) 0.4923(3) 0.0385(10) Uani 1 1 d . . . . .
C15 C 0.3056(3) 0.5935(7) 0.5179(3) 0.0424(13) Uani 1 1 d . . . . .
H15 H 0.325784 0.613849 0.564538 0.051 Uiso 1 1 calc R U . . .
C16 C 0.2845(2) 0.7272(6) 0.4736(3) 0.0406(11) Uani 1 1 d . . . . .
H16 H 0.291474 0.837498 0.490152 0.049 Uiso 1 1 calc R U . . .
C17 C 0.2528(3) 0.6981(5) 0.4041(3) 0.0364(11) Uani 1 1 d . . . . .
C18 C 0.2432(2) 0.5301(5) 0.3780(3) 0.0366(10) Uani 1 1 d . . . . .
C19 C 0.2667(2) 0.3953(5) 0.4244(3) 0.0389(10) Uani 1 1 d . . . . .
H19 H 0.261478 0.284392 0.407889 0.047 Uiso 1 1 calc R U . . .
C20 C 0.2270(2) 0.8333(6) 0.3590(3) 0.0415(11) Uani 1 1 d . . . . .
H20 H 0.232187 0.944039 0.375716 0.050 Uiso 1 1 calc R U . . .
C21 C 0.1951(2) 0.8035(6) 0.2921(3) 0.0420(11) Uani 1 1 d . . . . .
C22 C 0.1874(3) 0.6344(7) 0.2668(4) 0.0455(14) Uani 1 1 d . . . . .
H22 H 0.166224 0.613956 0.220722 0.055 Uiso 1 1 calc R U . . .
C23 C 0.2102(2) 0.5026(7) 0.3081(3) 0.0434(11) Uani 1 1 d . . . . .
H23 H 0.204136 0.392909 0.290431 0.052 Uiso 1 1 calc R U . . .
C24 C 0.1675(2) 0.9502(7) 0.2467(3) 0.0474(12) Uani 1 1 d . . . . .
C25 C 0.6618(2) 0.6368(6) 0.6377(6) 0.0527(11) Uani 1 1 d . . . . .
H25A H 0.688904 0.722570 0.612719 0.063 Uiso 1 1 calc R U . . .
H25B H 0.691298 0.546665 0.655063 0.063 Uiso 1 1 calc R U . . .
C26 C 0.6217(3) 0.7110(7) 0.7022(3) 0.0508(13) Uani 1 1 d . . . . .
C27 C 0.6450(4) 0.7882(8) 0.7674(4) 0.0682(16) Uani 1 1 d . . . . .
H27 H 0.691171 0.802493 0.775765 0.082 Uiso 1 1 calc R U . . .
C28 C 0.5980(4) 0.8436(10) 0.8199(4) 0.079(2) Uani 1 1 d . . . . .
H28 H 0.612770 0.894534 0.864342 0.095 Uiso 1 1 calc R U . . .
C29 C 0.5303(5) 0.8245(9) 0.8072(4) 0.079(2) Uani 1 1 d . . . . .
H29 H 0.499799 0.862165 0.843566 0.095 Uiso 1 1 calc R U . . .
C30 C 0.5057(3) 0.7507(8) 0.7417(4) 0.0620(15) Uani 1 1 d . . . . .
H30 H 0.459423 0.740576 0.733238 0.074 Uiso 1 1 calc R U . . .
C31 C 0.5526(3) 0.6919(7) 0.6888(3) 0.0474(12) Uani 1 1 d . . . . .
C32 C 0.5439(3) 0.6049(6) 0.6169(3) 0.0456(14) Uani 1 1 d . . . . .
C33 C 0.4850(3) 0.5559(8) 0.5799(3) 0.0561(14) Uani 1 1 d . . . . .
H33 H 0.442673 0.578428 0.600578 0.067 Uiso 1 1 calc R U . . .
C34 C 0.4912(3) 0.4730(8) 0.5116(4) 0.0661(17) Uani 1 1 d . . . . .
H34 H 0.452304 0.439600 0.485889 0.079 Uiso 1 1 calc R U . . .
C35 C 0.5537(4) 0.4387(8) 0.4807(4) 0.0654(16) Uani 1 1 d . . . . .
H35 H 0.556582 0.383352 0.434401 0.078 Uiso 1 1 calc R U . . .
C36 C 0.6130(3) 0.4865(7) 0.5185(4) 0.0576(14) Uani 1 1 d . . . . .
H36 H 0.655314 0.462008 0.498068 0.069 Uiso 1 1 calc R U . . .
C37 C 0.6075(2) 0.5703(7) 0.5862(3) 0.0487(12) Uani 1 1 d . . . . .

loop_
_atom_site_aniso_label
_atom_site_aniso_U_11
_atom_site_aniso_U_22
_atom_site_aniso_U_33
_atom_site_aniso_U_23
_atom_site_aniso_U_13
_atom_site_aniso_U_12
Zn1 0.0337(2) 0.0369(2) 0.0466(3) 0.0144(3) -0.0010(3) -0.0013(2)
O1 0.0406(17) 0.0481(18) 0.0509(19) 0.0157(16) -0.0070(15) 0.0015(15)
O2 0.082(3) 0.040(2) 0.066(3) 0.0125(19) -0.017(2) 0.0062(19)
O3 0.076(3) 0.040(2) 0.094(4) 0.015(2) -0.023(2) 0.007(2)
O4 0.049(2) 0.055(2) 0.057(2) 0.0224(17) -0.0004(16) 0.0101(16)
N1 0.045(2) 0.040(2) 0.039(2) 0.0115(18) -0.0021(18) 0.0001(18)
N2 0.042(2) 0.038(2) 0.043(2) 0.0108(17) -0.0003(17) 0.0003(17)
C1 0.066(3) 0.046(3) 0.046(3) 0.008(2) -0.002(3) 0.003(3)
C2 0.098(5) 0.050(3) 0.056(4) 0.005(3) -0.024(4) -0.007(3)
C3 0.069(4) 0.060(4) 0.079(5) 0.018(3) -0.033(4) -0.016(3)
C4 0.048(3) 0.048(3) 0.069(4) 0.020(3) -0.015(3) -0.007(2)
C5 0.032(2) 0.068(4) 0.114(8) 0.033(4) -0.010(3) -0.007(2)
C6 0.044(3) 0.068(4) 0.100(6) 0.029(4) 0.016(3) 0.006(3)
C7 0.048(3) 0.049(3) 0.068(4) 0.021(3) 0.014(3) 0.006(2)
C8 0.088(5) 0.060(4) 0.067(4) 0.017(3) 0.037(4) 0.016(4)
C9 0.095(5) 0.066(4) 0.053(4) 0.002(3) 0.013(4) 0.008(4)
C10 0.070(4) 0.051(3) 0.048(3) 0.005(3) -0.003(3) 0.001(3)
C11 0.042(3) 0.041(2) 0.047(3) 0.017(2) 0.003(2) 0.002(2)
C12 0.035(2) 0.037(2) 0.051(3) 0.015(2) -0.0039(18) -0.002(2)
C13 0.032(2) 0.042(3) 0.046(3) 0.013(2) 0.002(2) 0.0047(19)
C14 0.033(2) 0.040(2) 0.043(3) 0.012(2) 0.0025(19) 0.0063(19)
C15 0.037(3) 0.046(3) 0.044(3) 0.010(2) -0.002(2) 0.002(2)
C16 0.040(2) 0.033(2) 0.049(3) 0.001(2) 0.000(2) -0.003(2)
C17 0.031(2) 0.035(2) 0.044(3) 0.0068(19) 0.0043(19) 0.002(2)
C18 0.034(2) 0.038(2) 0.038(3) 0.006(2) 0.004(2) 0.002(2)
C19 0.040(2) 0.033(2) 0.044(2) 0.008(2) 0.0029(19) 0.0070(18)
C20 0.038(2) 0.033(2) 0.054(3) 0.007(2) 0.005(2) 0.0038(19)
C21 0.031(2) 0.047(3) 0.048(3) 0.016(2) 0.003(2) 0.005(2)
C22 0.044(3) 0.046(3) 0.046(3) 0.010(2) -0.004(2) 0.002(2)
C23 0.047(3) 0.040(3) 0.044(3) 0.005(2) -0.002(2) 0.004(2)
C24 0.033(2) 0.048(3) 0.061(3) 0.028(3) 0.001(2) 0.003(2)
C25 0.038(2) 0.053(3) 0.067(3) 0.005(3) 0.002(4) 0.003(2)
C26 0.047(3) 0.048(3) 0.057(3) 0.013(2) 0.002(2) 0.011(2)
C27 0.076(4) 0.064(4) 0.065(4) 0.007(3) -0.006(3) 0.009(3)
C28 0.101(6) 0.077(5) 0.058(4) -0.002(3) 0.001(4) 0.020(4)
C29 0.112(6) 0.062(4) 0.064(5) 0.010(4) 0.031(4) 0.024(4)
C30 0.055(3) 0.055(3) 0.076(4) 0.020(3) 0.018(3) 0.014(3)
C31 0.049(3) 0.042(3) 0.051(3) 0.013(2) 0.008(2) 0.009(2)
C32 0.037(2) 0.044(3) 0.056(4) 0.020(2) 0.0048(19) 0.004(2)
C33 0.039(3) 0.060(3) 0.069(4) 0.019(3) 0.003(3) -0.002(2)
C34 0.056(3) 0.060(4) 0.082(5) 0.023(3) -0.009(3) -0.013(3)
C35 0.083(4) 0.056(3) 0.057(4) 0.000(3) 0.003(3) -0.010(3)
C36 0.045(3) 0.055(3) 0.073(4) 0.005(3) 0.012(3) -0.001(2)
C37 0.044(3) 0.044(3) 0.058(3) 0.008(2) 0.005(2) 0.004(2)

loop_
_atom_type_symbol
_atom_type_description
_atom_type_scat_dispersion_real
_atom_type_scat_dispersion_imag
_atom_type_scat_source
C C 0.0033 0.0016 'International Tables Vol C Tables 4.2.6.8 and 6.1.1.4'
H H 0.0000 0.0000 'International Tables Vol C Tables 4.2.6.8 and 6.1.1.4'
N N 0.0061 0.0033 'International Tables Vol C Tables 4.2.6.8 and 6.1.1.4'
O O 0.0106 0.0060 'International Tables Vol C Tables 4.2.6.8 and 6.1.1.4'
Zn Zn 0.2839 1.4301 'International Tables Vol C Tables 4.2.6.8 and 6.1.1.4'

loop_
_geom_angle_atom_site_label_1
_geom_angle_atom_site_label_2
_geom_angle_atom_site_label_3
_geom_angle
_geom_angle_site_symmetry_1
_geom_angle_site_symmetry_3
_geom_angle_publ_flag
O4 Zn1 O1 126.70(13) 3_545 . ?
O4 Zn1 N1 115.74(16) 3_545 . ?
O1 Zn1 N1 106.44(15) . . ?
O4 Zn1 N2 105.32(16) 3_545 . ?
O1 Zn1 N2 113.09(15) . . ?
N1 Zn1 N2 79.88(15) . . ?
C13 O1 Zn1 107.5(3) . . ?
C24 O4 Zn1 105.3(3) . 3_564 ?
C1 N1 C12 117.1(5) . . ?
C1 N1 Zn1 130.1(4) . . ?
C12 N1 Zn1 112.8(3) . . ?
C10 N2 C11 118.5(5) . . ?
C10 N2 Zn1 128.8(4) . . ?
C11 N2 Zn1 112.7(4) . . ?
N1 C1 C2 123.1(6) . . ?
C3 C2 C1 119.4(6) . . ?
C2 C3 C4 120.3(6) . . ?
C3 C4 C12 116.7(6) . . ?
C3 C4 C5 125.1(6) . . ?
C12 C4 C5 118.1(6) . . ?
C6 C5 C4 121.9(6) . . ?
C5 C6 C7 121.4(6) . . ?
C8 C7 C11 116.5(6) . . ?
C8 C7 C6 124.3(6) . . ?
C11 C7 C6 119.2(6) . . ?
C9 C8 C7 120.4(6) . . ?
C8 C9 C10 120.1(7) . . ?
N2 C10 C9 121.9(6) . . ?
N2 C11 C7 122.5(6) . . ?
N2 C11 C12 117.5(5) . . ?
C7 C11 C12 120.0(5) . . ?
N1 C12 C4 123.4(5) . . ?
N1 C12 C11 117.1(5) . . ?
C4 C12 C11 119.5(5) . . ?
O2 C13 O1 123.1(5) . . ?
O2 C13 C14 120.4(5) . . ?
O1 C13 C14 116.5(4) . . ?
C19 C14 C15 119.9(4) . . ?
C19 C14 C13 120.4(4) . . ?
C15 C14 C13 119.7(5) . . ?
C16 C15 C14 120.1(5) . . ?
C15 C16 C17 120.5(4) . . ?
C16 C17 C18 120.0(4) . . ?
C16 C17 C20 121.8(4) . . ?
C18 C17 C20 118.2(4) . . ?
C23 C18 C17 119.3(4) . . ?
C23 C18 C19 122.6(4) . . ?
C17 C18 C19 118.1(4) . . ?
C14 C19 C18 121.4(4) . . ?
C21 C20 C17 121.4(4) . . ?
C20 C21 C22 119.2(5) . . ?
C20 C21 C24 119.7(5) . . ?
C22 C21 C24 121.1(5) . . ?
C23 C22 C21 121.4(5) . . ?
C22 C23 C18 120.5(5) . . ?
O3 C24 O4 123.6(5) . . ?
O3 C24 C21 121.3(5) . . ?
O4 C24 C21 115.1(5) . . ?
C37 C25 C26 102.7(4) . . ?
C27 C26 C31 121.0(5) . . ?
C27 C26 C25 128.9(5) . . ?
C31 C26 C25 110.1(5) . . ?
C26 C27 C28 118.4(6) . . ?
C29 C28 C27 120.8(7) . . ?
C28 C29 C30 121.8(7) . . ?
C29 C30 C31 117.9(6) . . ?
C26 C31 C30 120.0(6) . . ?
C26 C31 C32 108.4(5) . . ?
C30 C31 C32 131.6(6) . . ?
C33 C32 C37 121.0(5) . . ?
C33 C32 C31 130.0(5) . . ?
C37 C32 C31 109.0(5) . . ?
C34 C33 C32 118.1(5) . . ?
C35 C34 C33 121.3(6) . . ?
C34 C35 C36 120.5(6) . . ?
C37 C36 C35 118.7(5) . . ?
C36 C37 C32 120.3(5) . . ?
C36 C37 C25 129.9(5) . . ?
C32 C37 C25 109.7(5) . . ?

loop_
_geom_bond_atom_site_label_1
_geom_bond_atom_site_label_2
_geom_bond_distance
_geom_bond_site_symmetry_2
_geom_bond_publ_flag
Zn1 O4 1.949(3) 3_545 ?
Zn1 O1 1.949(3) . ?
Zn1 N1 2.089(4) . ?
Zn1 N2 2.097(4) . ?
O1 C13 1.270(6) . ?
O2 C13 1.241(6) . ?
O3 C24 1.221(7) . ?
O4 C24 1.287(7) . ?
N1 C1 1.318(7) . ?
N1 C12 1.364(6) . ?
N2 C10 1.323(7) . ?
N2 C11 1.355(7) . ?
C1 C2 1.396(9) . ?
C2 C3 1.350(10) . ?
C3 C4 1.390(9) . ?
C4 C12 1.402(7) . ?
C4 C5 1.444(9) . ?
C5 C6 1.335(11) . ?
C6 C7 1.410(9) . ?
C7 C8 1.403(10) . ?
C7 C11 1.405(7) . ?
C8 C9 1.335(10) . ?
C9 C10 1.394(9) . ?
C11 C12 1.440(7) . ?
C13 C14 1.507(6) . ?
C14 C19 1.358(7) . ?
C14 C15 1.419(7) . ?
C15 C16 1.380(7) . ?
C16 C17 1.399(7) . ?
C17 C18 1.420(5) . ?
C17 C20 1.427(6) . ?
C18 C23 1.414(7) . ?
C18 C19 1.424(6) . ?
C20 C21 1.361(7) . ?
C21 C22 1.419(7) . ?
C21 C24 1.513(7) . ?
C22 C23 1.350(7) . ?
C25 C37 1.502(9) . ?
C25 C26 1.507(10) . ?
C26 C27 1.383(9) . ?
C26 C31 1.393(7) . ?
C27 C28 1.384(10) . ?
C28 C29 1.364(11) . ?
C29 C30 1.385(10) . ?
C30 C31 1.396(8) . ?
C31 C32 1.456(8) . ?
C32 C33 1.390(8) . ?
C32 C37 1.396(7) . ?
C33 C34 1.380(9) . ?
C34 C35 1.377(9) . ?
C35 C36 1.400(9) . ?
C36 C37 1.373(8) . ?
